data_7027782
loop_
_publ_author_name
'Woodman, Paul R.'
'Munslow, Ian J.'
'Hitchcock, Peter B.'
'Scott, Peter'

_publ_section_title
;
 Non-planar co-ordination of C2-symmetric biaryl-bridged Schiff-base
 ligands: well expressed chiral ligand environments for
 zirconium&#x200A;&#x2020;
;
_journal_issue 22
_journal_name_full 'Journal of the Chemical Society, Dalton Transactions'
_journal_page_first 4069
_journal_paper_doi 10.1039/a906788d
_journal_year 1999
_chemical_formula_sum 'C44 H56 N2 O2'
_chemical_formula_weight 644.91
_chemical_name_systematic
; 
 ? 
;
_space_group_IT_number 14
_symmetry_cell_setting monoclinic
_symmetry_space_group_name_Hall '-P 2ybc'
_symmetry_space_group_name_H-M 'P 1 21/c 1'
_atom_sites_solution_hydrogens geom
_atom_sites_solution_primary direct
_atom_sites_solution_secondary difmap
_audit_creation_method SHELXL-97
_cell_angle_alpha 90.00
_cell_angle_beta 105.337(5)
_cell_angle_gamma 90.00
_cell_formula_units_Z 4
_cell_length_a 18.817(2)
_cell_length_b 11.504(2)
_cell_length_c 18.627(2)
_cell_measurement_reflns_used 9101
_cell_measurement_temperature 200(2)
_cell_measurement_theta_max 28.51
_cell_measurement_theta_min 2.10
_cell_volume 3888.6(9)
_computing_structure_refinement 'SHELXL-97 (Sheldrick, 1997)'
_computing_structure_solution 'SHELXS-97 (Sheldrick, 1990)'
_diffrn_ambient_temperature 200(2)
_diffrn_measured_fraction_theta_full 0.921
_diffrn_measured_fraction_theta_max 0.921
_diffrn_radiation_monochromator graphite
_diffrn_radiation_source 'fine-focus sealed tube'
_diffrn_radiation_type MoK\a
_diffrn_radiation_wavelength 0.71073
_diffrn_reflns_av_R_equivalents 0.0691
_diffrn_reflns_av_sigmaI/netI 0.1164
_diffrn_reflns_limit_h_max 23
_diffrn_reflns_limit_h_min -24
_diffrn_reflns_limit_k_max 15
_diffrn_reflns_limit_k_min -15
_diffrn_reflns_limit_l_max 15
_diffrn_reflns_limit_l_min -24
_diffrn_reflns_number 22684
_diffrn_reflns_theta_full 28.51
_diffrn_reflns_theta_max 28.51
_diffrn_reflns_theta_min 2.10
_exptl_absorpt_coefficient_mu 0.066
_exptl_absorpt_correction_T_max 0.962
_exptl_absorpt_correction_T_min 0.796
_exptl_absorpt_correction_type SADABS
_exptl_crystal_colour Yellow
_exptl_crystal_density_diffrn 1.102
_exptl_crystal_density_method 'not measured'
_exptl_crystal_description Block
_exptl_crystal_F_000 1400
_exptl_crystal_size_max 0.30
_exptl_crystal_size_mid 0.30
_exptl_crystal_size_min 0.20
_refine_diff_density_max 0.394
_refine_diff_density_min -0.488
_refine_diff_density_rms 0.049
_refine_ls_extinction_method none
_refine_ls_goodness_of_fit_ref 0.983
_refine_ls_hydrogen_treatment mixed
_refine_ls_matrix_type full
_refine_ls_number_parameters 447
_refine_ls_number_reflns 9101
_refine_ls_number_restraints 0
_refine_ls_restrained_S_all 0.983
_refine_ls_R_factor_all 0.1829
_refine_ls_R_factor_gt 0.0698
_refine_ls_shift/su_max 0.073
_refine_ls_shift/su_mean 0.003
_refine_ls_structure_factor_coef Fsqd
_refine_ls_weighting_details 'calc w=1/[\s^2^(Fo^2^)+(0.0870P)^2^+0.0000P] where P=(Fo^2^+2Fc^2^)/3'
_refine_ls_weighting_scheme calc
_refine_ls_wR_factor_gt 0.1534
_refine_ls_wR_factor_ref 0.1982
_reflns_number_gt 3973
_reflns_number_total 9101
_reflns_threshold_expression >2sigma(I)
_cod_data_source_file 906788dsup1.cif
_cod_data_source_block scotf
_cod_depositor_comments
;
The following automatic conversions were performed:

'_symmetry_cell_setting' value 'Monoclinic' changed to 'monoclinic'
according to /home/saulius/struct/CIF-dictionaries/cif_core.dic
dictionary named 'cif_core.dic' version 2.4.2 from 2011-04-26.

Automatic conversion script
Id: cif_fix_values 1891 2012-01-12 08:04:46Z andrius 
;
_cod_original_sg_symbol_H-M P2(1)/c
_cod_database_code 7027782

loop_
_symmetry_equiv_pos_as_xyz
'x, y, z'
'x, -y+1/2, z+1/2'
'-x, -y, -z'
'-x, y-1/2, -z-1/2'

loop_
_atom_site_label
_atom_site_type_symbol
_atom_site_fract_x
_atom_site_fract_y
_atom_site_fract_z
_atom_site_U_iso_or_equiv
_atom_site_adp_type
_atom_site_occupancy
_atom_site_symmetry_multiplicity
_atom_site_calc_flag
_atom_site_refinement_flags
N1 N 0.38037(12) 0.04748(18) 0.18283(12) 0.0318(5) Uani 1 1 d .
N2 N 0.26988(12) -0.13556(18) 0.08475(12) 0.0338(5) Uani 1 1 d .
O1 O 0.37401(10) 0.18547(16) 0.07182(10) 0.0413(5) Uani 1 1 d .
H1B H 0.3807 0.2137 0.0325 0.062 Uiso 1 1 calc R
O2 O 0.21690(10) -0.09178(17) 0.19516(10) 0.0458(5) Uani 1 1 d .
H2B H 0.2136 -0.0712 0.2374 0.069 Uiso 1 1 calc R
C1 C 0.44022(17) -0.3700(2) 0.17475(18) 0.0483(8) Uani 1 1 d .
H1C H 0.4604 -0.4329 0.2097 0.072 Uiso 1 1 calc R
H1D H 0.4733 -0.3551 0.1431 0.072 Uiso 1 1 calc R
H1E H 0.3916 -0.3927 0.1436 0.072 Uiso 1 1 calc R
C2 C 0.43304(14) -0.2615(2) 0.21755(16) 0.0350(7) Uani 1 1 d .
C3 C 0.44519(15) -0.2664(3) 0.29396(17) 0.0425(7) Uani 1 1 d .
H3A H 0.4612 -0.3373 0.3192 0.051 Uiso 1 1 calc R
C4 C 0.43462(16) -0.1705(3) 0.33449(15) 0.0438(8) Uani 1 1 d .
H4A H 0.4430 -0.1762 0.3869 0.053 Uiso 1 1 calc R
C5 C 0.41196(15) -0.0667(2) 0.29904(14) 0.0375(7) Uani 1 1 d .
H5A H 0.4040 -0.0009 0.3268 0.045 Uiso 1 1 calc R
C6 C 0.40079(14) -0.0586(2) 0.22247(14) 0.0308(6) Uani 1 1 d .
C7 C 0.41169(14) -0.1559(2) 0.18108(14) 0.0308(6) Uani 1 1 d .
C8 C 0.40053(15) -0.1441(2) 0.09892(15) 0.0313(6) Uani 1 1 d .
C9 C 0.32951(15) -0.1361(2) 0.05091(15) 0.0348(7) Uani 1 1 d .
C10 C 0.31927(16) -0.1208(2) -0.02494(16) 0.0438(7) Uani 1 1 d .
H10A H 0.2710 -0.1119 -0.0568 0.053 Uiso 1 1 calc R
C11 C 0.37974(19) -0.1186(3) -0.05388(17) 0.0508(8) Uani 1 1 d .
H11A H 0.3728 -0.1107 -0.1060 0.061 Uiso 1 1 calc R
C12 C 0.45036(17) -0.1280(2) -0.00732(17) 0.0468(8) Uani 1 1 d .
H12A H 0.4914 -0.1264 -0.0280 0.056 Uiso 1 1 calc R
C13 C 0.46192(15) -0.1395(2) 0.06887(16) 0.0382(7) Uani 1 1 d .
C14 C 0.53926(16) -0.1427(3) 0.11847(18) 0.0521(8) Uani 1 1 d .
H14A H 0.5741 -0.1250 0.0891 0.078 Uiso 1 1 calc R
H14B H 0.5497 -0.2203 0.1405 0.078 Uiso 1 1 calc R
H14C H 0.5444 -0.0849 0.1582 0.078 Uiso 1 1 calc R
C15 C 0.33908(15) 0.1200(2) 0.20463(15) 0.0348(7) Uani 1 1 d .
H15A H 0.3221 0.1007 0.2468 0.042 Uiso 1 1 calc R
C16 C 0.31681(15) 0.2309(2) 0.16788(14) 0.0328(6) Uani 1 1 d .
C17 C 0.27641(15) 0.3076(2) 0.20059(15) 0.0345(7) Uani 1 1 d .
H17A H 0.2644 0.2852 0.2451 0.041 Uiso 1 1 calc R
C18 C 0.25386(14) 0.4142(2) 0.16975(14) 0.0329(6) Uani 1 1 d .
C19 C 0.27236(14) 0.4409(2) 0.10314(15) 0.0350(7) Uani 1 1 d .
H19A H 0.2568 0.5140 0.0807 0.042 Uiso 1 1 calc R
C20 C 0.31163(14) 0.3686(2) 0.06755(14) 0.0323(6) Uani 1 1 d .
C21 C 0.33476(14) 0.2616(2) 0.10188(14) 0.0322(6) Uani 1 1 d .
C22 C 0.21269(16) 0.5029(2) 0.20518(16) 0.0391(7) Uani 1 1 d .
C23 C 0.19671(19) 0.4554(3) 0.27628(18) 0.0570(9) Uani 1 1 d .
H23A H 0.1650 0.3867 0.2641 0.085 Uiso 1 1 calc R
H23B H 0.1718 0.5152 0.2982 0.085 Uiso 1 1 calc R
H23C H 0.2432 0.4339 0.3120 0.085 Uiso 1 1 calc R
C24 C 0.26117(18) 0.6122(2) 0.22600(18) 0.0543(9) Uani 1 1 d .
H24A H 0.2705 0.6456 0.1810 0.082 Uiso 1 1 calc R
H24B H 0.3081 0.5909 0.2610 0.082 Uiso 1 1 calc R
H24C H 0.2357 0.6694 0.2492 0.082 Uiso 1 1 calc R
C25 C 0.13937(17) 0.5368(3) 0.15017(18) 0.0527(8) Uani 1 1 d .
H25A H 0.1488 0.5669 0.1043 0.079 Uiso 1 1 calc R
H25B H 0.1151 0.5969 0.1725 0.079 Uiso 1 1 calc R
H25C H 0.1074 0.4683 0.1386 0.079 Uiso 1 1 calc R
C26 C 0.32869(15) 0.4047(2) -0.00597(15) 0.0379(7) Uani 1 1 d .
C27 C 0.29783(19) 0.5246(3) -0.03263(18) 0.0571(9) Uani 1 1 d .
H27A H 0.2444 0.5249 -0.0391 0.086 Uiso 1 1 calc R
H27B H 0.3083 0.5424 -0.0803 0.086 Uiso 1 1 calc R
H27C H 0.3210 0.5832 0.0043 0.086 Uiso 1 1 calc R
C28 C 0.29325(17) 0.3165(3) -0.06736(15) 0.0504(8) Uani 1 1 d .
H28A H 0.3114 0.2383 -0.0515 0.076 Uiso 1 1 calc R
H28B H 0.3063 0.3367 -0.1134 0.076 Uiso 1 1 calc R
H28C H 0.2396 0.3185 -0.0762 0.076 Uiso 1 1 calc R
C29 C 0.41238(15) 0.4086(3) 0.00467(16) 0.0456(8) Uani 1 1 d .
H29A H 0.4332 0.3310 0.0180 0.068 Uiso 1 1 calc R
H29B H 0.4346 0.4634 0.0446 0.068 Uiso 1 1 calc R
H29C H 0.4228 0.4338 -0.0417 0.068 Uiso 1 1 calc R
C30 C 0.20487(16) -0.1653(2) 0.04770(15) 0.0365(7) Uani 1 1 d .
H30A H 0.1976 -0.1930 -0.0018 0.044 Uiso 1 1 calc R
C31 C 0.14182(15) -0.1580(2) 0.07894(15) 0.0348(7) Uani 1 1 d .
C32 C 0.07185(15) -0.1860(2) 0.03324(15) 0.0383(7) Uani 1 1 d .
H32A H 0.0674 -0.2110 -0.0164 0.046 Uiso 1 1 calc R
C33 C 0.00915(16) -0.1782(2) 0.05836(16) 0.0404(7) Uani 1 1 d .
C34 C 0.01942(16) -0.1427(3) 0.13189(17) 0.0473(8) Uani 1 1 d .
H34A H -0.0229 -0.1386 0.1504 0.057 Uiso 1 1 calc R
C35 C 0.08689(15) -0.1128(3) 0.18038(15) 0.0421(7) Uani 1 1 d .
C36 C 0.14921(15) -0.1207(2) 0.15210(15) 0.0359(7) Uani 1 1 d .
C37 C -0.06743(16) -0.2120(3) 0.00994(17) 0.0471(8) Uani 1 1 d .
C38 C -0.0721(2) -0.2000(4) -0.07306(18) 0.0848(13) Uani 1 1 d .
H38A H -0.0382 -0.2553 -0.0866 0.127 Uiso 1 1 calc R
H38B H -0.0586 -0.1207 -0.0834 0.127 Uiso 1 1 calc R
H38C H -0.1226 -0.2163 -0.1023 0.127 Uiso 1 1 calc R
C39 C -0.12793(18) -0.1356(3) 0.0270(2) 0.0769(11) Uani 1 1 d .
H39A H -0.1752 -0.1527 -0.0087 0.115 Uiso 1 1 calc R
H39B H -0.1156 -0.0535 0.0231 0.115 Uiso 1 1 calc R
H39C H -0.1316 -0.1518 0.0776 0.115 Uiso 1 1 calc R
C40 C -0.08192(19) -0.3386(3) 0.02655(19) 0.0659(10) Uani 1 1 d .
H40A H -0.0450 -0.3886 0.0136 0.099 Uiso 1 1 calc R
H40B H -0.1312 -0.3612 -0.0029 0.099 Uiso 1 1 calc R
H40C H -0.0788 -0.3471 0.0796 0.099 Uiso 1 1 calc R
C41 C 0.09352(17) -0.0737(3) 0.26076(18) 0.0573(9) Uani 1 1 d .
C42 C 0.0178(2) -0.0699(4) 0.2779(2) 0.0953(15) Uani 1 1 d .
H42A H -0.0045 -0.1474 0.2709 0.143 Uiso 1 1 calc R
H42B H -0.0143 -0.0148 0.2442 0.143 Uiso 1 1 calc R
H42C H 0.0241 -0.0449 0.3295 0.143 Uiso 1 1 calc R
C43 C 0.1266(2) 0.0498(3) 0.2728(2) 0.0739(11) Uani 1 1 d .
H43A H 0.0943 0.1038 0.2384 0.111 Uiso 1 1 calc R
H43B H 0.1755 0.0496 0.2635 0.111 Uiso 1 1 calc R
H43C H 0.1309 0.0743 0.3242 0.111 Uiso 1 1 calc R
C44 C 0.1421(2) -0.1589(3) 0.31588(18) 0.0772(12) Uani 1 1 d .
H44A H 0.1213 -0.2373 0.3068 0.116 Uiso 1 1 calc R
H44B H 0.1439 -0.1352 0.3669 0.116 Uiso 1 1 calc R
H44C H 0.1920 -0.1585 0.3092 0.116 Uiso 1 1 calc R

loop_
_atom_site_aniso_label
_atom_site_aniso_U_11
_atom_site_aniso_U_22
_atom_site_aniso_U_33
_atom_site_aniso_U_23
_atom_site_aniso_U_13
_atom_site_aniso_U_12
N1 0.0347(14) 0.0298(12) 0.0325(13) -0.0020(10) 0.0116(10) -0.0013(10)
N2 0.0294(13) 0.0395(13) 0.0325(13) 0.0000(11) 0.0081(10) 0.0014(11)
O1 0.0510(13) 0.0482(12) 0.0311(11) 0.0007(9) 0.0224(10) 0.0072(10)
O2 0.0342(12) 0.0679(14) 0.0332(11) -0.0170(10) 0.0055(9) -0.0069(10)
C1 0.0440(19) 0.0347(17) 0.067(2) -0.0005(15) 0.0158(16) 0.0057(14)
C2 0.0248(15) 0.0362(16) 0.0433(18) 0.0020(14) 0.0079(13) 0.0010(12)
C3 0.0349(18) 0.0401(17) 0.047(2) 0.0103(15) 0.0021(14) 0.0013(14)
C4 0.0474(19) 0.052(2) 0.0275(16) 0.0087(15) 0.0017(14) -0.0115(15)
C5 0.0428(18) 0.0400(17) 0.0280(16) -0.0019(13) 0.0065(13) -0.0042(14)
C6 0.0273(15) 0.0332(15) 0.0313(16) 0.0040(13) 0.0067(12) -0.0044(12)
C7 0.0243(15) 0.0335(15) 0.0348(16) 0.0008(13) 0.0081(12) -0.0013(12)
C8 0.0336(16) 0.0296(15) 0.0334(16) -0.0028(12) 0.0134(13) 0.0013(12)
C9 0.0380(17) 0.0383(16) 0.0308(16) -0.0022(13) 0.0139(13) 0.0034(13)
C10 0.0425(19) 0.055(2) 0.0332(17) -0.0021(14) 0.0096(14) 0.0012(15)
C11 0.061(2) 0.063(2) 0.0320(17) -0.0049(15) 0.0201(16) -0.0015(17)
C12 0.050(2) 0.054(2) 0.045(2) -0.0067(15) 0.0276(16) -0.0015(16)
C13 0.0357(17) 0.0368(16) 0.0452(18) -0.0070(14) 0.0163(14) 0.0018(13)
C14 0.0378(19) 0.060(2) 0.063(2) 0.0003(17) 0.0209(16) 0.0014(16)
C15 0.0403(17) 0.0360(16) 0.0314(16) -0.0014(13) 0.0151(13) -0.0056(13)
C16 0.0347(16) 0.0356(16) 0.0295(15) 0.0008(12) 0.0110(12) -0.0017(13)
C17 0.0378(17) 0.0358(16) 0.0340(16) 0.0012(13) 0.0165(13) -0.0023(13)
C18 0.0298(15) 0.0343(16) 0.0364(16) -0.0012(13) 0.0118(13) -0.0035(12)
C19 0.0323(16) 0.0336(15) 0.0381(16) 0.0066(13) 0.0076(13) 0.0012(12)
C20 0.0295(15) 0.0373(16) 0.0307(15) 0.0009(13) 0.0091(12) -0.0004(12)
C21 0.0296(16) 0.0358(16) 0.0322(16) -0.0050(13) 0.0100(12) 0.0012(12)
C22 0.0398(18) 0.0340(16) 0.0466(18) -0.0033(14) 0.0169(14) 0.0018(14)
C23 0.070(2) 0.055(2) 0.059(2) -0.0008(17) 0.0399(19) 0.0104(17)
C24 0.057(2) 0.0436(19) 0.065(2) -0.0162(16) 0.0218(18) -0.0060(16)
C25 0.046(2) 0.051(2) 0.064(2) -0.0029(16) 0.0187(17) 0.0090(16)
C26 0.0368(17) 0.0470(17) 0.0307(16) 0.0045(13) 0.0105(13) 0.0015(14)
C27 0.063(2) 0.064(2) 0.048(2) 0.0236(17) 0.0210(17) 0.0149(18)
C28 0.0449(19) 0.072(2) 0.0330(17) 0.0028(16) 0.0083(14) -0.0004(17)
C29 0.0437(19) 0.0551(19) 0.0404(18) 0.0075(14) 0.0156(15) 0.0000(15)
C30 0.0393(18) 0.0421(17) 0.0277(15) -0.0044(13) 0.0081(13) -0.0028(14)
C31 0.0307(16) 0.0381(16) 0.0351(16) 0.0007(13) 0.0077(13) -0.0002(13)
C32 0.0406(18) 0.0424(17) 0.0294(16) -0.0014(13) 0.0049(13) -0.0026(14)
C33 0.0360(18) 0.0431(17) 0.0398(18) 0.0022(14) 0.0060(14) -0.0066(14)
C34 0.0318(17) 0.062(2) 0.050(2) -0.0035(16) 0.0132(15) -0.0040(15)
C35 0.0311(17) 0.058(2) 0.0370(17) -0.0077(14) 0.0090(13) -0.0058(14)
C36 0.0312(16) 0.0411(17) 0.0334(16) -0.0061(13) 0.0052(13) -0.0043(13)
C37 0.0343(18) 0.057(2) 0.0463(19) 0.0033(15) 0.0038(14) -0.0127(15)
C38 0.057(3) 0.136(4) 0.047(2) 0.012(2) -0.0121(18) -0.041(2)
C39 0.037(2) 0.085(3) 0.098(3) -0.006(2) -0.0007(19) -0.0009(19)
C40 0.056(2) 0.064(2) 0.071(2) -0.0010(19) 0.0046(18) -0.0218(19)
C41 0.0376(19) 0.091(3) 0.047(2) -0.0221(19) 0.0179(16) -0.0085(18)
C42 0.054(3) 0.174(4) 0.068(3) -0.044(3) 0.033(2) -0.015(3)
C43 0.068(3) 0.088(3) 0.069(3) -0.042(2) 0.024(2) -0.009(2)
C44 0.074(3) 0.118(3) 0.040(2) -0.010(2) 0.0146(19) -0.015(2)

loop_
_atom_type_symbol
_atom_type_description
_atom_type_scat_dispersion_real
_atom_type_scat_dispersion_imag
_atom_type_scat_source
C C 0.0033 0.0016 'International Tables Vol C Tables 4.2.6.8 and 6.1.1.4'
H H 0.0000 0.0000 'International Tables Vol C Tables 4.2.6.8 and 6.1.1.4'
N N 0.0061 0.0033 'International Tables Vol C Tables 4.2.6.8 and 6.1.1.4'
O O 0.0106 0.0060 'International Tables Vol C Tables 4.2.6.8 and 6.1.1.4'

loop_
_geom_angle_atom_site_label_1
_geom_angle_atom_site_label_2
_geom_angle_atom_site_label_3
_geom_angle
_geom_angle_publ_flag
C15 N1 C6 119.9(2) y
C30 N2 C9 120.8(2) y
C3 C2 C7 118.9(3) ?
C3 C2 C1 119.9(3) ?
C7 C2 C1 121.2(3) ?
C2 C3 C4 121.5(3) ?
C5 C4 C3 120.1(3) ?
C4 C5 C6 119.6(3) ?
C5 C6 C7 120.4(2) ?
C5 C6 N1 122.4(2) y
C7 C6 N1 117.2(2) y
C6 C7 C2 119.4(2) ?
C6 C7 C8 119.2(2) ?
C2 C7 C8 121.4(2) ?
C9 C8 C13 119.1(2) ?
C9 C8 C7 120.8(2) ?
C13 C8 C7 120.1(2) ?
C10 C9 C8 120.7(2) ?
C10 C9 N2 122.5(3) y
C8 C9 N2 116.6(2) y
C11 C10 C9 119.6(3) ?
C10 C11 C12 120.4(3) ?
C13 C12 C11 120.9(3) ?
C12 C13 C8 119.2(3) ?
C12 C13 C14 119.8(2) ?
C8 C13 C14 121.1(3) ?
N1 C15 C16 123.1(2) y
C21 C16 C17 120.4(2) ?
C21 C16 C15 121.7(2) ?
C17 C16 C15 117.9(2) ?
C18 C17 C16 121.5(2) ?
C17 C18 C19 116.3(2) ?
C17 C18 C22 123.4(2) ?
C19 C18 C22 120.3(2) ?
C20 C19 C18 125.1(2) ?
C19 C20 C21 116.6(2) ?
C19 C20 C26 121.5(2) ?
C21 C20 C26 121.9(2) ?
O1 C21 C16 118.8(2) y
O1 C21 C20 121.0(2) y
C16 C21 C20 120.2(2) ?
C18 C22 C23 111.8(2) ?
C18 C22 C25 110.4(2) ?
C23 C22 C25 108.7(2) ?
C18 C22 C24 108.6(2) ?
C23 C22 C24 108.2(2) ?
C25 C22 C24 109.2(2) ?
C27 C26 C29 107.7(2) ?
C27 C26 C20 112.4(2) ?
C29 C26 C20 109.9(2) ?
C27 C26 C28 107.5(2) ?
C29 C26 C28 110.0(2) ?
C20 C26 C28 109.3(2) ?
N2 C30 C31 122.1(3) y
C36 C31 C32 119.8(2) ?
C36 C31 C30 121.7(3) ?
C32 C31 C30 118.5(3) ?
C33 C32 C31 121.9(3) ?
C32 C33 C34 116.3(3) ?
C32 C33 C37 122.5(3) ?
C34 C33 C37 121.1(3) ?
C33 C34 C35 125.2(3) ?
C34 C35 C36 116.6(3) ?
C34 C35 C41 122.0(2) ?
C36 C35 C41 121.4(3) ?
O2 C36 C31 119.2(2) y
O2 C36 C35 120.5(2) y
C31 C36 C35 120.3(3) ?
C40 C37 C38 109.0(3) ?
C40 C37 C39 108.8(3) ?
C38 C37 C39 108.0(3) ?
C40 C37 C33 108.2(3) ?
C38 C37 C33 111.4(2) ?
C39 C37 C33 111.4(3) ?
C44 C41 C35 110.2(3) ?
C44 C41 C43 110.2(3) ?
C35 C41 C43 109.7(3) ?
C44 C41 C42 107.4(3) ?
C35 C41 C42 111.7(3) ?
C43 C41 C42 107.6(3) ?

loop_
_geom_bond_atom_site_label_1
_geom_bond_atom_site_label_2
_geom_bond_distance
_geom_bond_publ_flag
N1 C15 1.277(3) y
N1 C6 1.426(3) y
N2 C30 1.282(3) y
N2 C9 1.425(3) y
O1 C21 1.358(3) y
O2 C36 1.355(3) y
C1 C2 1.507(4) ?
C2 C3 1.382(4) ?
C2 C7 1.398(3) ?
C3 C4 1.380(4) ?
C4 C5 1.377(4) ?
C5 C6 1.389(3) ?
C6 C7 1.405(3) ?
C7 C8 1.495(3) ?
C8 C9 1.401(4) ?
C8 C13 1.411(3) ?
C9 C10 1.386(4) ?
C10 C11 1.382(4) ?
C11 C12 1.386(4) ?
C12 C13 1.384(4) ?
C13 C14 1.504(4) ?
C15 C16 1.456(4) ?
C16 C21 1.403(3) ?
C16 C17 1.405(3) ?
C17 C18 1.373(3) ?
C18 C19 1.408(3) ?
C18 C22 1.532(3) ?
C19 C20 1.392(3) ?
C20 C21 1.402(4) ?
C20 C26 1.544(3) ?
C22 C23 1.534(4) ?
C22 C25 1.535(4) ?
C22 C24 1.541(4) ?
C26 C27 1.527(4) ?
C26 C29 1.535(4) ?
C26 C28 1.542(4) ?
C30 C31 1.456(4) ?
C31 C36 1.400(3) ?
C31 C32 1.403(4) ?
C32 C33 1.382(4) ?
C33 C34 1.393(4) ?
C33 C37 1.534(4) ?
C34 C35 1.393(4) ?
C35 C36 1.410(4) ?
C35 C41 1.536(4) ?
C37 C40 1.528(4) ?
C37 C38 1.531(4) ?
C37 C39 1.537(4) ?
C41 C44 1.534(5) ?
C41 C43 1.543(5) ?
C41 C42 1.541(4) ?

loop_
_geom_torsion_atom_site_label_1
_geom_torsion_atom_site_label_2
_geom_torsion_atom_site_label_3
_geom_torsion_atom_site_label_4
_geom_torsion
C7 C2 C3 C4 1.9(4)
C1 C2 C3 C4 -175.9(3)
C2 C3 C4 C5 -0.5(4)
C3 C4 C5 C6 -0.9(4)
C4 C5 C6 C7 0.7(4)
C4 C5 C6 N1 -177.3(2)
C15 N1 C6 C5 -33.6(4)
C15 N1 C6 C7 148.4(2)
C5 C6 C7 C2 0.8(4)
N1 C6 C7 C2 178.9(2)
C5 C6 C7 C8 -178.9(2)
N1 C6 C7 C8 -0.8(3)
C3 C2 C7 C6 -2.1(4)
C1 C2 C7 C6 175.7(2)
C3 C2 C7 C8 177.6(2)
C1 C2 C7 C8 -4.6(4)
C6 C7 C8 C9 -74.2(3)
C2 C7 C8 C9 106.1(3)
C6 C7 C8 C13 105.1(3)
C2 C7 C8 C13 -74.6(3)
C13 C8 C9 C10 -1.6(4)
C7 C8 C9 C10 177.6(2)
C13 C8 C9 N2 -177.0(2)
C7 C8 C9 N2 2.2(4)
C30 N2 C9 C10 27.0(4)
C30 N2 C9 C8 -157.7(2)
C8 C9 C10 C11 2.9(4)
N2 C9 C10 C11 178.0(2)
C9 C10 C11 C12 -2.0(5)
C10 C11 C12 C13 -0.1(5)
C11 C12 C13 C8 1.3(4)
C11 C12 C13 C14 -176.6(3)
C9 C8 C13 C12 -0.5(4)
C7 C8 C13 C12 -179.7(2)
C9 C8 C13 C14 177.4(2)
C7 C8 C13 C14 -1.8(4)
C6 N1 C15 C16 179.0(2)
N1 C15 C16 C21 5.1(4)
N1 C15 C16 C17 -174.8(3)
C21 C16 C17 C18 -0.5(4)
C15 C16 C17 C18 179.5(3)
C16 C17 C18 C19 1.1(4)
C16 C17 C18 C22 -177.2(3)
C17 C18 C19 C20 -0.6(4)
C22 C18 C19 C20 177.8(3)
C18 C19 C20 C21 -0.7(4)
C18 C19 C20 C26 179.3(2)
C17 C16 C21 O1 179.9(2)
C15 C16 C21 O1 -0.1(4)
C17 C16 C21 C20 -0.8(4)
C15 C16 C21 C20 179.2(3)
C19 C20 C21 O1 -179.4(2)
C26 C20 C21 O1 0.6(4)
C19 C20 C21 C16 1.3(4)
C26 C20 C21 C16 -178.7(2)
C17 C18 C22 C23 -2.9(4)
C19 C18 C22 C23 178.8(2)
C17 C18 C22 C25 -124.0(3)
C19 C18 C22 C25 57.7(3)
C17 C18 C22 C24 116.3(3)
C19 C18 C22 C24 -61.9(3)
C19 C20 C26 C27 -0.1(4)
C21 C20 C26 C27 179.9(3)
C19 C20 C26 C29 119.9(3)
C21 C20 C26 C29 -60.1(3)
C19 C20 C26 C28 -119.3(3)
C21 C20 C26 C28 60.7(3)
C9 N2 C30 C31 -175.6(2)
N2 C30 C31 C36 -1.7(4)
N2 C30 C31 C32 176.4(2)
C36 C31 C32 C33 -0.2(4)
C30 C31 C32 C33 -178.3(3)
C31 C32 C33 C34 -0.9(4)
C31 C32 C33 C37 -178.1(3)
C32 C33 C34 C35 1.4(5)
C37 C33 C34 C35 178.6(3)
C33 C34 C35 C36 -0.7(5)
C33 C34 C35 C41 179.6(3)
C32 C31 C36 O2 -178.7(2)
C30 C31 C36 O2 -0.6(4)
C32 C31 C36 C35 0.9(4)
C30 C31 C36 C35 179.0(3)
C34 C35 C36 O2 179.1(3)
C41 C35 C36 O2 -1.2(4)
C34 C35 C36 C31 -0.5(4)
C41 C35 C36 C31 179.2(3)
C32 C33 C37 C40 93.8(3)
C34 C33 C37 C40 -83.2(3)
C32 C33 C37 C38 -26.0(4)
C34 C33 C37 C38 157.0(3)
C32 C33 C37 C39 -146.7(3)
C34 C33 C37 C39 36.3(4)
C34 C35 C41 C44 117.9(3)
C36 C35 C41 C44 -61.8(4)
C34 C35 C41 C43 -120.6(3)
C36 C35 C41 C43 59.7(4)
C34 C35 C41 C42 -1.4(5)
C36 C35 C41 C42 178.9(3)
